data_4111188
loop_
_publ_author_name
'Thomas Schaub'
'Marc Backes'
'Udo Radius'

_publ_contact_author_address
;
Institut fuer Anorganische Chemie
University of Karlsruhe
Engesserstr. 15
76131 Karlsruhe
GERMANY
;
_publ_contact_author_email radius@aoc1.uni-karlsruhe.de
_publ_contact_author_fax 'Int + 721 608 8440'
_publ_contact_author_name 'Dr. Udo Radius'
_publ_contact_author_phone 'Int + 721 608 8097'
_publ_section_title
;
 Catalytic C-C Bond Formation Accomplished by Selective C-F Activation of
 Perfluorinated Arenes
;
_journal_name_full 'Journal of the American Chemical Society'
_journal_page_first 15964
_journal_page_last 15965
_journal_paper_doi 10.1021/ja064068b
_journal_volume 128
_journal_year 2006
_chemical_formula_sum 'C27 H37 F8 N4 Ni O0.5'
_chemical_formula_weight 636.32
_chemical_name_systematic
; 
Bis-{1,3-di(isopropyl)-imidazol-2-ylidene}(heptafluorotolyl)(fluoro)nickel(II)
;
_space_group_IT_number 15
_symmetry_cell_setting monoclinic
_symmetry_space_group_name_Hall '-C 2yc'
_symmetry_space_group_name_H-M 'C 1 2/c 1'
_atom_sites_solution_hydrogens geom
_atom_sites_solution_primary direct
_atom_sites_solution_secondary difmap
_audit_creation_method 'SHELXL-97 + manual editing'
_cell_angle_alpha 90.00
_cell_angle_beta 129.23(2)
_cell_angle_gamma 90.00
_cell_formula_units_Z 8
_cell_length_a 32.069(4)
_cell_length_b 10.2951(9)
_cell_length_c 24.3702(18)
_cell_measurement_reflns_used 7626
_cell_measurement_temperature 203(2)
_cell_measurement_theta_max 22.5
_cell_measurement_theta_min 2.1
_cell_volume 6232(2)
_computing_cell_refinement 'STOE X-AREA'
_computing_data_collection 'STOE X-AREA'
_computing_data_reduction 'STOE X-RED'
_computing_molecular_graphics 'SHELXL-97 (Sheldrick, 1997)'
_computing_publication_material 'SHELXL-97 (Sheldrick, 1997)'
_computing_structure_refinement 'SHELXL-97 (Sheldrick, 1997)'
_computing_structure_solution 'SHELXS-97 (Sheldrick, 1990)'
_diffrn_ambient_temperature 203(2)
_diffrn_detector_area_resol_mean 6.67
_diffrn_measured_fraction_theta_full 0.467
_diffrn_measured_fraction_theta_max 0.467
_diffrn_measurement_device_type 'STOE IPDS I'
_diffrn_measurement_method rotation
_diffrn_radiation_monochromator graphite
_diffrn_radiation_source 'fine-focus sealed tube'
_diffrn_radiation_type MoK\a
_diffrn_radiation_wavelength 0.71073
_diffrn_reflns_av_R_equivalents 0.1431
_diffrn_reflns_av_sigmaI/netI 0.1291
_diffrn_reflns_limit_h_max 33
_diffrn_reflns_limit_h_min -33
_diffrn_reflns_limit_k_max 10
_diffrn_reflns_limit_k_min -10
_diffrn_reflns_limit_l_max 25
_diffrn_reflns_limit_l_min -25
_diffrn_reflns_number 14046
_diffrn_reflns_theta_full 21.97
_diffrn_reflns_theta_max 21.97
_diffrn_reflns_theta_min 2.14
_exptl_absorpt_coefficient_mu 0.694
_exptl_absorpt_correction_type none
_exptl_crystal_colour yellow
_exptl_crystal_density_diffrn 1.356
_exptl_crystal_description plate
_exptl_crystal_F_000 2648
_exptl_crystal_size_max 0.30
_exptl_crystal_size_mid 0.25
_exptl_crystal_size_min 0.10
_refine_diff_density_max 0.719
_refine_diff_density_min -0.515
_refine_diff_density_rms 0.083
_refine_ls_extinction_method none
_refine_ls_goodness_of_fit_ref 0.961
_refine_ls_hydrogen_treatment mixed
_refine_ls_matrix_type full
_refine_ls_number_parameters 346
_refine_ls_number_reflns 3806
_refine_ls_number_restraints 0
_refine_ls_restrained_S_all 0.961
_refine_ls_R_factor_all 0.1311
_refine_ls_R_factor_gt 0.0659
_refine_ls_shift/su_max 0.001
_refine_ls_shift/su_mean 0.000
_refine_ls_structure_factor_coef Fsqd
_refine_ls_weighting_details 'w=1/[\s^2^(Fo^2^)+(0.0825P)^2^+0.0000P] where P=(Fo^2^+2Fc^2^)/3'
_refine_ls_weighting_scheme calc
_refine_ls_wR_factor_gt 0.1420
_refine_ls_wR_factor_ref 0.1702
_reflns_number_gt 2151
_reflns_number_total 3806
_reflns_threshold_expression >2sigma(I)
_cod_data_source_file ja064068bsi20060609_084133_1.cif
_cod_data_source_block compound1
_cod_depositor_comments
;
The following automatic conversions were performed:

'_refine_ls_weighting_scheme' value 'calc
w=1/[\s^2^(Fo^2^)+(0.0825P)^2^+0.0000P] where P=(Fo^2^+2Fc^2^)/3' was
changed to 'calc'. New tag '_refine_ls_weighting_details' was
created. The value of the new tag was set to
'w=1/[\s^2^(Fo^2^)+(0.0825P)^2^+0.0000P] where P=(Fo^2^+2Fc^2^)/3'.

Automatic conversion script
Id: cif_fix_values 3143 2015-03-26 13:38:13Z robertas 
;
_cod_original_cell_volume 6232.1(10)
_cod_original_formula_sum 'C27 H37 F8 N4 Ni O0.50'
_cod_database_code 4111188

loop_
_symmetry_equiv_pos_as_xyz
'x, y, z'
'-x, y, -z+1/2'
'x+1/2, y+1/2, z'
'-x+1/2, y+1/2, -z+1/2'
'-x, -y, -z'
'x, -y, z-1/2'
'-x+1/2, -y+1/2, -z'
'x+1/2, -y+1/2, z-1/2'

loop_
_atom_site_label
_atom_site_type_symbol
_atom_site_fract_x
_atom_site_fract_y
_atom_site_fract_z
_atom_site_U_iso_or_equiv
_atom_site_adp_type
_atom_site_occupancy
_atom_site_calc_flag
_atom_site_refinement_flags
_atom_site_disorder_assembly
_atom_site_disorder_group
Ni Ni 0.18523(4) 0.43109(9) 0.57770(5) 0.0260(3) Uani 1 d . . .
F1 F 0.24594(16) 0.3316(4) 0.6426(2) 0.0376(11) Uani 1 d . . .
C1 C 0.2165(3) 0.5709(8) 0.6459(4) 0.0281(18) Uani 1 d . . .
N1 N 0.2019(2) 0.6303(6) 0.6808(3) 0.0304(15) Uani 1 d . . .
N2 N 0.2652(2) 0.6228(6) 0.6737(3) 0.0317(16) Uani 1 d . . .
C2 C 0.2412(3) 0.7172(8) 0.7305(4) 0.038(2) Uani 1 d . . .
H2 H 0.2405 0.7695 0.7615 0.045 Uiso 1 calc R . .
C3 C 0.2803(3) 0.7117(8) 0.7253(4) 0.036(2) Uani 1 d . . .
H3 H 0.3124 0.7600 0.7523 0.043 Uiso 1 calc R . .
C4 C 0.1502(3) 0.6101(8) 0.6654(4) 0.035(2) Uani 1 d . . .
H4 H 0.1325 0.5334 0.6341 0.042 Uiso 1 calc R . .
C5 C 0.1585(3) 0.5836(10) 0.7329(4) 0.046(2) Uani 1 d . . .
H5A H 0.1812 0.5077 0.7563 0.069 Uiso 1 calc R . .
H5B H 0.1239 0.5681 0.7214 0.069 Uiso 1 calc R . .
H5C H 0.1756 0.6581 0.7642 0.069 Uiso 1 calc R . .
C6 C 0.1142(4) 0.7269(9) 0.6269(5) 0.048(2) Uani 1 d . . .
H6A H 0.1092 0.7412 0.5837 0.072 Uiso 1 calc R . .
H6B H 0.1309 0.8029 0.6570 0.072 Uiso 1 calc R . .
H6C H 0.0796 0.7115 0.6152 0.072 Uiso 1 calc R . .
C7 C 0.2979(3) 0.5886(9) 0.6517(5) 0.045(2) Uani 1 d . . .
H7 H 0.2769 0.5271 0.6115 0.055 Uiso 1 calc R . .
C8 C 0.3488(4) 0.5229(10) 0.7115(6) 0.068(3) Uani 1 d . . .
H8A H 0.3403 0.4451 0.7250 0.101 Uiso 1 calc R . .
H8B H 0.3697 0.5815 0.7517 0.101 Uiso 1 calc R . .
H8C H 0.3696 0.4997 0.6966 0.101 Uiso 1 calc R . .
C9 C 0.3073(5) 0.7112(11) 0.6264(6) 0.074(3) Uani 1 d . . .
H9A H 0.2729 0.7488 0.5875 0.111 Uiso 1 calc R . .
H9B H 0.3275 0.6902 0.6104 0.111 Uiso 1 calc R . .
H9C H 0.3274 0.7732 0.6650 0.111 Uiso 1 calc R . .
C10 C 0.1600(3) 0.2929(8) 0.5111(4) 0.0309(19) Uani 1 d . . .
N3 N 0.1472(3) 0.1691(6) 0.5136(3) 0.0376(17) Uani 1 d . . .
N4 N 0.1557(3) 0.2949(6) 0.4509(3) 0.0355(17) Uani 1 d . . .
C11 C 0.1373(4) 0.0954(9) 0.4594(5) 0.056(3) Uani 1 d . . .
H11 H 0.1287 0.0065 0.4515 0.067 Uiso 1 calc R . .
C12 C 0.1423(4) 0.1737(9) 0.4200(5) 0.056(3) Uani 1 d . . .
H12 H 0.1375 0.1505 0.3791 0.068 Uiso 1 calc R . .
C13 C 0.1474(3) 0.1196(8) 0.5705(4) 0.041(2) Uani 1 d . . .
H13 H 0.1558 0.1931 0.6022 0.049 Uiso 1 calc R . .
C14 C 0.0919(4) 0.0661(10) 0.5405(5) 0.059(3) Uani 1 d . . .
H14A H 0.0651 0.1337 0.5140 0.089 Uiso 1 calc R . .
H14B H 0.0928 0.0375 0.5792 0.089 Uiso 1 calc R . .
H14C H 0.0829 -0.0067 0.5095 0.089 Uiso 1 calc R . .
C15 C 0.1912(4) 0.0179(10) 0.6140(5) 0.056(3) Uani 1 d . . .
H15A H 0.2257 0.0549 0.6325 0.085 Uiso 1 calc R . .
H15B H 0.1835 -0.0561 0.5842 0.085 Uiso 1 calc R . .
H15C H 0.1924 -0.0099 0.6530 0.085 Uiso 1 calc R . .
C16 C 0.1645(3) 0.4103(8) 0.4237(4) 0.041(2) Uani 1 d . . .
H16 H 0.1743 0.4832 0.4564 0.049 Uiso 1 calc R . .
C17 C 0.1135(4) 0.4476(11) 0.3516(5) 0.068(3) Uani 1 d . . .
H17A H 0.0849 0.4617 0.3544 0.102 Uiso 1 calc R . .
H17B H 0.1031 0.3783 0.3182 0.102 Uiso 1 calc R . .
H17C H 0.1195 0.5267 0.3359 0.102 Uiso 1 calc R . .
C18 C 0.2113(4) 0.3875(11) 0.4241(6) 0.071(3) Uani 1 d . . .
H18A H 0.2431 0.3651 0.4717 0.107 Uiso 1 calc R . .
H18B H 0.2181 0.4658 0.4088 0.107 Uiso 1 calc R . .
H18C H 0.2026 0.3168 0.3921 0.107 Uiso 1 calc R . .
C20 C 0.1231(3) 0.5278(8) 0.5117(4) 0.035(2) Uani 1 d . . .
C21 C 0.0719(3) 0.4878(8) 0.4883(4) 0.036(2) Uani 1 d . . .
C22 C 0.0239(3) 0.5504(9) 0.4372(5) 0.042(2) Uani 1 d . . .
C23 C 0.0230(3) 0.6635(9) 0.4062(4) 0.046(2) Uani 1 d . . .
C24 C 0.0713(4) 0.7067(8) 0.4271(4) 0.043(2) Uani 1 d . . .
C25 C 0.1204(4) 0.6424(8) 0.4809(5) 0.041(2) Uani 1 d . . .
F2 F 0.06840(17) 0.3768(5) 0.5155(2) 0.0457(12) Uani 1 d . . .
F3 F -0.02182(19) 0.4993(6) 0.4195(3) 0.0668(16) Uani 1 d . . .
F4 F 0.0749(2) 0.8159(5) 0.3987(3) 0.0637(15) Uani 1 d . . .
F5 F 0.16578(18) 0.6946(4) 0.4974(2) 0.0453(12) Uani 1 d . . .
C26 C -0.0274(5) 0.7364(13) 0.3521(7) 0.075(3) Uiso 1 d . . .
F6A F -0.0719(5) 0.6815(14) 0.3268(8) 0.105(5) Uiso 0.621(17) d P A 1
F7A F -0.0330(5) 0.7593(12) 0.2936(6) 0.092(5) Uiso 0.621(17) d P A 1
F8A F -0.0266(4) 0.8557(11) 0.3759(7) 0.085(4) Uiso 0.621(17) d P A 1
F6B F -0.0663(6) 0.7188(17) 0.3619(10) 0.067(6) Uiso 0.379(17) d P A 2
F7B F -0.0568(8) 0.675(2) 0.2921(11) 0.100(8) Uiso 0.379(17) d P A 2
F8B F -0.0221(8) 0.857(2) 0.3420(11) 0.093(7) Uiso 0.379(17) d P A 2
O O 0.0000 0.2042(11) 0.2500 0.075(3) Uiso 1 d S . .
C27 C 0.0073(5) 0.1281(12) 0.2088(7) 0.084(4) Uiso 1 d . . .
H27A H -0.0226 0.0668 0.1798 0.101 Uiso 1 calc R . .
H27B H 0.0409 0.0784 0.2395 0.101 Uiso 1 calc R . .
C28 C 0.0096(7) 0.2165(18) 0.1630(10) 0.139(6) Uiso 1 d . . .
H28A H 0.0143 0.1661 0.1337 0.209 Uiso 1 calc R . .
H28B H 0.0395 0.2760 0.1922 0.209 Uiso 1 calc R . .
H28C H -0.0238 0.2654 0.1330 0.209 Uiso 1 calc R . .

loop_
_atom_site_aniso_label
_atom_site_aniso_U_11
_atom_site_aniso_U_22
_atom_site_aniso_U_33
_atom_site_aniso_U_23
_atom_site_aniso_U_13
_atom_site_aniso_U_12
Ni 0.0277(5) 0.0213(5) 0.0261(5) -0.0016(5) 0.0157(4) -0.0023(5)
F1 0.034(2) 0.031(3) 0.034(2) 0.002(2) 0.014(2) 0.000(2)
C1 0.021(4) 0.031(4) 0.026(4) 0.012(4) 0.012(4) 0.005(4)
N1 0.039(4) 0.028(4) 0.033(4) -0.007(3) 0.027(3) -0.004(3)
N2 0.029(4) 0.030(4) 0.030(4) -0.011(3) 0.016(3) -0.004(3)
C2 0.049(5) 0.022(5) 0.029(5) -0.017(4) 0.019(4) -0.008(4)
C3 0.031(5) 0.031(5) 0.039(5) -0.018(4) 0.018(4) -0.013(4)
C4 0.044(5) 0.027(5) 0.042(5) -0.007(4) 0.031(4) -0.010(4)
C5 0.046(5) 0.056(6) 0.043(5) -0.001(5) 0.032(4) -0.005(5)
C6 0.052(6) 0.050(6) 0.051(6) 0.000(5) 0.037(5) 0.002(5)
C7 0.048(5) 0.051(6) 0.060(6) -0.024(5) 0.045(5) -0.021(5)
C8 0.038(6) 0.063(8) 0.089(8) -0.019(6) 0.034(6) 0.003(5)
C9 0.080(8) 0.081(8) 0.095(8) -0.018(7) 0.071(7) -0.032(6)
C10 0.021(4) 0.037(6) 0.027(4) -0.004(4) 0.011(4) -0.002(4)
N3 0.052(4) 0.022(4) 0.038(4) -0.005(3) 0.028(4) -0.011(3)
N4 0.048(4) 0.031(4) 0.034(4) -0.009(3) 0.029(4) -0.004(3)
C11 0.074(7) 0.030(6) 0.064(6) -0.024(5) 0.043(6) -0.020(5)
C12 0.089(8) 0.036(6) 0.053(6) -0.023(5) 0.049(6) -0.020(5)
C13 0.046(5) 0.034(5) 0.040(5) -0.001(4) 0.026(5) -0.005(4)
C14 0.056(6) 0.041(6) 0.085(7) 0.011(6) 0.046(6) 0.000(5)
C15 0.041(5) 0.058(7) 0.057(6) 0.006(5) 0.024(5) -0.006(5)
C16 0.056(5) 0.038(6) 0.035(5) 0.003(4) 0.033(4) 0.005(5)
C17 0.084(7) 0.058(7) 0.049(6) 0.015(5) 0.036(6) 0.007(6)
C18 0.085(8) 0.082(9) 0.086(8) 0.017(6) 0.073(7) 0.018(6)
C20 0.041(5) 0.035(6) 0.032(5) -0.006(4) 0.025(4) 0.008(4)
C21 0.039(5) 0.025(5) 0.043(5) 0.005(4) 0.025(5) 0.001(4)
C22 0.017(4) 0.039(6) 0.056(6) -0.003(5) 0.017(4) -0.008(4)
C23 0.015(4) 0.041(6) 0.036(5) -0.005(4) -0.006(4) 0.002(4)
C24 0.056(6) 0.018(5) 0.035(5) 0.006(4) 0.019(5) 0.005(4)
C25 0.058(6) 0.022(5) 0.058(6) -0.019(5) 0.044(5) -0.024(5)
F2 0.040(3) 0.037(3) 0.061(3) 0.010(2) 0.033(3) -0.001(2)
F3 0.031(3) 0.062(4) 0.086(4) 0.007(3) 0.027(3) 0.000(3)
F4 0.063(3) 0.034(3) 0.060(3) 0.014(3) 0.023(3) -0.001(3)
F5 0.041(3) 0.033(3) 0.048(3) 0.002(2) 0.021(2) -0.012(2)

loop_
_atom_type_symbol
_atom_type_description
_atom_type_scat_dispersion_real
_atom_type_scat_dispersion_imag
_atom_type_scat_source
C C 0.0033 0.0016 'International Tables Vol C Tables 4.2.6.8 and 6.1.1.4'
H H 0.0000 0.0000 'International Tables Vol C Tables 4.2.6.8 and 6.1.1.4'
N N 0.0061 0.0033 'International Tables Vol C Tables 4.2.6.8 and 6.1.1.4'
O O 0.0106 0.0060 'International Tables Vol C Tables 4.2.6.8 and 6.1.1.4'
F F 0.0171 0.0103 'International Tables Vol C Tables 4.2.6.8 and 6.1.1.4'
Ni Ni 0.3393 1.1124 'International Tables Vol C Tables 4.2.6.8 and 6.1.1.4'

loop_
_geom_angle_atom_site_label_1
_geom_angle_atom_site_label_2
_geom_angle_atom_site_label_3
_geom_angle
_geom_angle_site_symmetry_3
F1 Ni C20 178.6(3) .
F1 Ni C10 88.0(3) .
C20 Ni C10 91.0(3) .
F1 Ni C1 89.1(2) .
C20 Ni C1 92.0(3) .
C10 Ni C1 175.0(3) .
N1 C1 N2 104.7(6) .
N1 C1 Ni 133.1(5) .
N2 C1 Ni 121.9(5) .
C1 N1 C2 111.0(6) .
C1 N1 C4 124.1(6) .
C2 N1 C4 124.8(6) .
C1 N2 C3 110.3(6) .
C1 N2 C7 125.2(6) .
C3 N2 C7 124.5(6) .
C3 C2 N1 106.1(7) .
C2 C3 N2 107.8(7) .
N1 C4 C6 109.9(6) .
N1 C4 C5 110.7(6) .
C6 C4 C5 111.0(7) .
N2 C7 C8 109.9(7) .
N2 C7 C9 108.4(8) .
C8 C7 C9 113.3(8) .
N3 C10 N4 103.4(6) .
N3 C10 Ni 129.9(6) .
N4 C10 Ni 126.4(6) .
C10 N3 C11 111.7(7) .
C10 N3 C13 123.2(7) .
C11 N3 C13 125.1(7) .
C12 N4 C10 110.6(7) .
C12 N4 C16 124.6(7) .
C10 N4 C16 124.8(6) .
C12 C11 N3 107.3(8) .
C11 C12 N4 107.0(8) .
N3 C13 C15 110.3(7) .
N3 C13 C14 111.3(7) .
C15 C13 C14 111.5(7) .
N4 C16 C17 110.7(7) .
N4 C16 C18 110.1(7) .
C17 C16 C18 112.9(7) .
C25 C20 C21 112.0(7) .
C25 C20 Ni 126.3(7) .
C21 C20 Ni 121.7(6) .
F2 C21 C22 116.2(7) .
F2 C21 C20 118.7(7) .
C22 C21 C20 125.1(8) .
F3 C22 C23 120.9(7) .
F3 C22 C21 118.2(8) .
C23 C22 C21 120.8(7) .
C24 C23 C22 116.5(7) .
C24 C23 C26 120.5(9) .
C22 C23 C26 123.1(9) .
C23 C24 F4 121.4(8) .
C23 C24 C25 121.8(8) .
F4 C24 C25 116.8(8) .
F5 C25 C20 119.8(8) .
F5 C25 C24 116.4(7) .
C20 C25 C24 123.6(8) .
F6A C26 F8B 125.1(15) .
F6A C26 F7B 56.2(11) .
F8B C26 F7B 110.1(16) .
F6A C26 F7A 102.0(12) .
F8B C26 F7A 64.8(12) .
F7B C26 F7A 51.4(11) .
F6A C26 F8A 108.9(12) .
F8B C26 F8A 40.8(9) .
F7B C26 F8A 137.0(14) .
F7A C26 F8A 104.4(11) .
F6A C26 F6B 36.1(8) .
F8B C26 F6B 112.9(14) .
F7B C26 F6B 92.1(14) .
F7A C26 F6B 131.3(13) .
F8A C26 F6B 80.0(11) .
F6A C26 C23 117.5(12) .
F8B C26 C23 116.8(13) .
F7B C26 C23 111.0(13) .
F7A C26 C23 111.7(10) .
F8A C26 C23 111.2(10) .
F6B C26 C23 111.3(11) .
C27 O C27 112.2(13) 2
O C27 C28 107.8(11) .

loop_
_geom_bond_atom_site_label_1
_geom_bond_atom_site_label_2
_geom_bond_distance
_geom_bond_site_symmetry_2
Ni F1 1.856(4) .
Ni C20 1.870(8) .
Ni C10 1.911(8) .
Ni C1 1.932(8) .
C1 N1 1.348(9) .
C1 N2 1.358(9) .
N1 C2 1.387(10) .
N1 C4 1.466(10) .
N2 C3 1.373(10) .
N2 C7 1.490(10) .
C2 C3 1.338(11) .
C4 C6 1.513(12) .
C4 C5 1.516(11) .
C7 C8 1.496(13) .
C7 C9 1.518(13) .
C10 N3 1.352(10) .
C10 N4 1.385(10) .
N3 C11 1.375(11) .
N3 C13 1.474(10) .
N4 C12 1.378(11) .
N4 C16 1.472(10) .
C11 C12 1.336(13) .
C13 C15 1.519(12) .
C13 C14 1.535(12) .
C16 C17 1.508(12) .
C16 C18 1.512(12) .
C20 C25 1.371(11) .
C20 C21 1.415(11) .
C21 F2 1.362(9) .
C21 C22 1.381(11) .
C22 F3 1.347(9) .
C22 C23 1.379(12) .
C23 C24 1.361(12) .
C23 C26 1.490(14) .
C24 F4 1.363(9) .
C24 C25 1.424(12) .
C25 F5 1.352(9) .
C26 F6A 1.274(16) .
C26 F8B 1.29(2) .
C26 F7B 1.30(2) .
C26 F7A 1.340(15) .
C26 F8A 1.351(16) .
C26 F6B 1.42(2) .
O C27 1.406(13) .
O C27 1.406(13) 2
C27 C28 1.477(19) .
